data_1519457
loop_
_publ_author_name
'Palacios, J. C.'
'Lopez, I.'
'Jimenez, J. L.'
'Cintas, P.'
'Diaz, J.'
'Avalos, M.'
'Babiano, R.'
'Hursthouse, Michael B.'
'Light, Mark E.'

_publ_section_title
;
 2-(Acetylmethylene)-3,5-diphenyl-1,3-thiazolidin-4-one
;
_journal_name_full 'Crystal Structure Report Archive'
_journal_page_first 49
_journal_year 2002
_chemical_formula_sum 'C18 H15 N O2 S'
_chemical_formula_weight 309.37
_space_group_IT_number 14
_symmetry_cell_setting monoclinic
_symmetry_space_group_name_Hall '-P 2ybc'
_symmetry_space_group_name_H-M 'P 1 21/c 1'
_atom_sites_solution_hydrogens geom
_atom_sites_solution_primary direct
_atom_sites_solution_secondary difmap
_cell_angle_alpha 90.00
_cell_angle_beta 89.04
_cell_angle_gamma 90.00
_cell_formula_units_Z 4
_cell_length_a 5.4079(9)
_cell_length_b 16.685(3)
_cell_length_c 16.587(3)
_cell_measurement_reflns_used 11522
_cell_measurement_temperature 120(2)
_cell_measurement_theta_max 27.48
_cell_measurement_theta_min 2.91
_cell_volume 1496.4(5)
_computing_cell_refinement 'DENZO (Otwinowski and MInor, 1997)'
_computing_data_collection 'COLLECT (Hooft, 1998)'
_computing_data_reduction 'DENZO, COLLECT, MAXUS (Mackay et al., 1998)'
_computing_molecular_graphics 'CAMERON (Watkin, et al., 1993)'
_computing_publication_material 'WINGX (Farrugia, 1998)'
_computing_structure_refinement 'SHELXL-97 (Sheldrick, 1997)'
_computing_structure_solution 'SHELXS-97 (Sheldrick, 1990)'
_diffrn_ambient_temperature 120(2)
_diffrn_measured_fraction_theta_full 0.857
_diffrn_measured_fraction_theta_max 0.857
_diffrn_measurement_device_type 'Bruker Nonius Kappa CCD Area detector'
_diffrn_measurement_method '\f and \w scans to fill the asymmetric unit'
_diffrn_radiation_monochromator graphite
_diffrn_radiation_source 'fine-focus sealed tube'
_diffrn_radiation_type MoK\a
_diffrn_radiation_wavelength 0.71073
_diffrn_reflns_av_R_equivalents 0.0624
_diffrn_reflns_av_sigmaI/netI 0.1064
_diffrn_reflns_limit_h_max 6
_diffrn_reflns_limit_h_min -3
_diffrn_reflns_limit_k_max 18
_diffrn_reflns_limit_k_min -19
_diffrn_reflns_limit_l_max 19
_diffrn_reflns_limit_l_min -16
_diffrn_reflns_number 3635
_diffrn_reflns_theta_full 25.02
_diffrn_reflns_theta_max 25.02
_diffrn_reflns_theta_min 3.46
_exptl_absorpt_coefficient_mu 0.223
_exptl_absorpt_correction_T_max 0.9781
_exptl_absorpt_correction_T_min 0.9568
_exptl_absorpt_process_details 'SORTAV (Blessing, 1997)'
_exptl_crystal_colour colourless
_exptl_crystal_density_diffrn 1.373
_exptl_crystal_density_method 'not measured'
_exptl_crystal_description block
_exptl_crystal_F_000 648
_exptl_crystal_size_max 0.20
_exptl_crystal_size_mid 0.20
_exptl_crystal_size_min 0.10
_refine_diff_density_max 0.601
_refine_diff_density_min -0.436
_refine_diff_density_rms 0.086
_refine_ls_extinction_method none
_refine_ls_goodness_of_fit_ref 1.031
_refine_ls_hydrogen_treatment mixed
_refine_ls_matrix_type full
_refine_ls_number_parameters 201
_refine_ls_number_reflns 2272
_refine_ls_number_restraints 0
_refine_ls_restrained_S_all 1.031
_refine_ls_R_factor_all 0.1122
_refine_ls_R_factor_gt 0.0824
_refine_ls_shift/su_max 0.006
_refine_ls_shift/su_mean 0.001
_refine_ls_structure_factor_coef Fsqd
_refine_ls_weighting_details 'calc w=1/[\s^2^(Fo^2^)+(0.1454P)^2^+2.1246P] where P=(Fo^2^+2Fc^2^)/3'
_refine_ls_weighting_scheme calc
_refine_ls_wR_factor_gt 0.2176
_refine_ls_wR_factor_ref 0.2481
_reflns_number_gt 1672
_reflns_number_total 2272
_reflns_threshold_expression >2sigma(I)
_cod_data_source_file eCrystal-49.cif
_cod_data_source_block 02esp301
_cod_depositor_comments
;
Citation :
Palacios, J. C. and Lopez, I. and Jimenez, J. L. and Cintas, P. and 
Diaz, J. and Avalos, M. and Babiano, R. and Hursthouse, Michael B. and 
Light, Mark E. (2002) 
University of Southampton, Crystal Structure Report Archive. 
(doi:10.5258/ecrystals/49)

More at:
http://ecrystals.chem.soton.ac.uk/49/

The following automatic conversions were performed:

'_symmetry_cell_setting' value 'Monoclinic' changed to 'monoclinic'
according to the built-in table from CIF Core dictionary named
'cif_core.dic' version 2.4.1 from 2010-06-29.

Automatic conversion script
Id: cif_fix_values 3105 2015-03-04 15:46:00Z robertas 
;
_cod_original_cell_volume 1496.5(4)
_cod_original_sg_symbol_H-M P21/c
_cod_database_code 1519457

loop_
_symmetry_equiv_pos_as_xyz
'x, y, z'
'-x, y+1/2, -z+1/2'
'-x, -y, -z'
'x, -y-1/2, z-1/2'

loop_
_atom_site_label
_atom_site_type_symbol
_atom_site_fract_x
_atom_site_fract_y
_atom_site_fract_z
_atom_site_U_iso_or_equiv
_atom_site_adp_type
_atom_site_occupancy
_atom_site_symmetry_multiplicity
_atom_site_calc_flag
_atom_site_refinement_flags
_atom_site_disorder_assembly
_atom_site_disorder_group
S1 S 0.0131(4) 0.11543(8) 0.14330(9) 0.0303(5) Uani 1 1 d . . .
N1 N 0.0782(11) 0.1001(3) 0.2996(3) 0.0287(14) Uani 1 1 d . . .
O1 O -0.3668(9) 0.2195(2) 0.1317(2) 0.0353(12) Uani 1 1 d . . .
O2 O 0.3858(10) 0.0051(3) 0.3088(3) 0.0407(13) Uani 1 1 d . . .
C1 C -0.5547(14) 0.3032(3) 0.2323(4) 0.0320(16) Uani 1 1 d . . .
H1A H -0.5278 0.3512 0.1994 0.048 Uiso 1 1 calc R . .
H1B H -0.5231 0.3157 0.2890 0.048 Uiso 1 1 calc R . .
H1C H -0.7260 0.2850 0.2270 0.048 Uiso 1 1 calc R . .
C2 C -0.3796(13) 0.2373(3) 0.2040(4) 0.0271(15) Uani 1 1 d . . .
C3 C -0.2386(13) 0.1955(3) 0.2648(4) 0.0285(15) Uani 1 1 d . . .
H3 H -0.2694 0.2066 0.3202 0.034 Uiso 1 1 calc R . .
C4 C -0.0649(13) 0.1414(3) 0.2436(4) 0.0282(16) Uani 1 1 d . . .
C5 C 0.0471(14) 0.1099(3) 0.3864(4) 0.0280(16) Uani 1 1 d . . .
C6 C 0.2207(14) 0.1530(4) 0.4287(4) 0.0332(17) Uani 1 1 d . . .
H6 H 0.3585 0.1764 0.4013 0.040 Uiso 1 1 calc R . .
C7 C 0.1916(15) 0.1620(4) 0.5127(4) 0.0370(18) Uani 1 1 d . . .
H7 H 0.3109 0.1910 0.5423 0.044 Uiso 1 1 calc R . .
C8 C -0.0130(15) 0.1282(3) 0.5525(4) 0.0351(17) Uani 1 1 d . . .
H8 H -0.0342 0.1348 0.6091 0.042 Uiso 1 1 calc R . .
C9 C -0.1851(14) 0.0850(4) 0.5092(4) 0.0368(17) Uani 1 1 d . . .
H9 H -0.3230 0.0615 0.5364 0.044 Uiso 1 1 calc R . .
C10 C -0.1567(14) 0.0759(4) 0.4252(4) 0.0356(17) Uani 1 1 d . . .
H10 H -0.2756 0.0469 0.3954 0.043 Uiso 1 1 calc R . .
C11 C 0.2578(13) 0.0481(3) 0.2668(4) 0.0289(15) Uani 1 1 d . . .
C12 C 0.2697(14) 0.0516(3) 0.1758(4) 0.0293(15) Uani 1 1 d . . .
H12 H 0.4280 0.0787 0.1596 0.035 Uiso 1 1 calc R . .
C13 C 0.2642(13) -0.0296(3) 0.1348(4) 0.0289(16) Uani 1 1 d . . .
C14 C 0.4563(13) -0.0527(3) 0.0827(3) 0.0278(15) Uani 1 1 d . . .
H14 H 0.5964 -0.0190 0.0753 0.033 Uiso 1 1 calc R . .
C15 C 0.4427(15) -0.1259(3) 0.0412(4) 0.0346(18) Uani 1 1 d . . .
H15 H 0.5719 -0.1416 0.0050 0.042 Uiso 1 1 calc R . .
C16 C 0.2379(14) -0.1751(4) 0.0537(4) 0.0332(18) Uani 1 1 d . . .
H16 H 0.2262 -0.2244 0.0253 0.040 Uiso 1 1 calc R . .
C17 C 0.0510(14) -0.1528(4) 0.1072(4) 0.0341(17) Uani 1 1 d . . .
H17 H -0.0863 -0.1874 0.1159 0.041 Uiso 1 1 calc R . .
C18 C 0.0620(13) -0.0801(3) 0.1483(4) 0.0328(16) Uani 1 1 d . . .
H18 H -0.0664 -0.0651 0.1851 0.039 Uiso 1 1 calc R . .

loop_
_atom_site_aniso_label
_atom_site_aniso_U_11
_atom_site_aniso_U_22
_atom_site_aniso_U_33
_atom_site_aniso_U_23
_atom_site_aniso_U_13
_atom_site_aniso_U_12
S1 0.0488(11) 0.0210(8) 0.0213(8) -0.0004(6) -0.0027(9) 0.0054(7)
N1 0.045(4) 0.018(2) 0.023(3) -0.001(2) -0.007(3) 0.005(2)
O1 0.063(3) 0.025(2) 0.018(2) 0.0021(18) 0.000(2) 0.000(2)
O2 0.060(4) 0.030(2) 0.033(3) -0.005(2) -0.017(3) 0.013(2)
C1 0.049(5) 0.021(3) 0.026(3) 0.000(2) -0.007(3) 0.002(3)
C2 0.038(4) 0.014(3) 0.029(4) 0.002(2) 0.000(3) -0.005(3)
C3 0.046(4) 0.022(3) 0.017(3) 0.001(2) -0.003(3) -0.003(3)
C4 0.048(4) 0.013(3) 0.023(3) -0.001(2) -0.007(3) -0.004(3)
C5 0.047(5) 0.018(3) 0.019(3) 0.001(2) -0.005(3) 0.006(3)
C6 0.046(5) 0.022(3) 0.031(4) 0.003(3) -0.003(3) 0.000(3)
C7 0.059(5) 0.025(3) 0.027(3) -0.003(3) -0.013(4) 0.001(3)
C8 0.050(5) 0.028(3) 0.027(3) 0.002(3) -0.006(4) 0.012(3)
C9 0.047(5) 0.031(3) 0.032(4) 0.010(3) -0.002(3) 0.010(3)
C10 0.048(5) 0.025(3) 0.034(4) 0.003(3) -0.011(4) 0.006(3)
C11 0.039(4) 0.016(3) 0.032(3) -0.001(3) -0.008(3) -0.010(3)
C12 0.043(4) 0.019(3) 0.026(3) -0.002(2) -0.004(3) -0.003(3)
C13 0.045(4) 0.020(3) 0.021(3) 0.001(2) -0.008(3) 0.003(3)
C14 0.042(4) 0.018(3) 0.023(3) 0.003(2) 0.003(3) -0.005(3)
C15 0.059(5) 0.024(3) 0.021(3) -0.001(2) -0.002(3) 0.010(3)
C16 0.059(5) 0.018(3) 0.023(3) -0.003(2) -0.010(4) 0.006(3)
C17 0.050(5) 0.019(3) 0.034(4) 0.002(3) -0.006(4) -0.005(3)
C18 0.045(4) 0.025(3) 0.028(3) -0.003(3) 0.000(3) 0.003(3)

loop_
_atom_type_symbol
_atom_type_description
_atom_type_scat_dispersion_real
_atom_type_scat_dispersion_imag
_atom_type_scat_source
C C 0.0033 0.0016 'International Tables Vol C Tables 4.2.6.8 and 6.1.1.4'
H H 0.0000 0.0000 'International Tables Vol C Tables 4.2.6.8 and 6.1.1.4'
N N 0.0061 0.0033 'International Tables Vol C Tables 4.2.6.8 and 6.1.1.4'
O O 0.0106 0.0060 'International Tables Vol C Tables 4.2.6.8 and 6.1.1.4'
S S 0.1246 0.1234 'International Tables Vol C Tables 4.2.6.8 and 6.1.1.4'

loop_
_geom_angle_atom_site_label_1
_geom_angle_atom_site_label_2
_geom_angle_atom_site_label_3
_geom_angle
_geom_angle_site_symmetry_1
_geom_angle_site_symmetry_3
C4 S1 C12 92.0(3) . .
C4 N1 C11 115.7(5) . .
C4 N1 C5 123.0(5) . .
C11 N1 C5 121.3(5) . .
O1 C2 C3 122.4(6) . .
O1 C2 C1 119.9(6) . .
C3 C2 C1 117.6(5) . .
C4 C3 C2 120.9(6) . .
C3 C4 N1 123.3(6) . .
C3 C4 S1 124.4(5) . .
N1 C4 S1 112.3(5) . .
C6 C5 C10 121.2(6) . .
C6 C5 N1 119.4(6) . .
C10 C5 N1 119.4(6) . .
C5 C6 C7 119.5(7) . .
C8 C7 C6 120.0(6) . .
C9 C8 C7 119.8(6) . .
C8 C9 C10 120.4(7) . .
C5 C10 C9 119.2(6) . .
O2 C11 N1 122.4(6) . .
O2 C11 C12 125.2(6) . .
N1 C11 C12 112.3(5) . .
C11 C12 C13 114.3(5) . .
C11 C12 S1 107.2(5) . .
C13 C12 S1 111.5(4) . .
C14 C13 C18 120.4(5) . .
C14 C13 C12 120.3(6) . .
C18 C13 C12 119.3(6) . .
C13 C14 C15 120.0(6) . .
C16 C15 C14 119.2(7) . .
C17 C16 C15 120.5(6) . .
C16 C17 C18 120.7(7) . .
C17 C18 C13 119.2(7) . .

loop_
_geom_bond_atom_site_label_1
_geom_bond_atom_site_label_2
_geom_bond_distance
_geom_bond_site_symmetry_2
S1 C4 1.764(6) .
S1 C12 1.837(7) .
N1 C4 1.399(8) .
N1 C11 1.405(8) .
N1 C5 1.456(8) .
O1 C2 1.237(7) .
O2 C11 1.223(7) .
C1 C2 1.520(9) .
C2 C3 1.452(9) .
C3 C4 1.346(9) .
C5 C6 1.384(9) .
C5 C10 1.388(10) .
C6 C7 1.407(9) .
C7 C8 1.398(10) .
C8 C9 1.387(10) .
C9 C10 1.407(10) .
C11 C12 1.511(9) .
C12 C13 1.516(8) .
C13 C14 1.395(10) .
C13 C18 1.396(9) .
C14 C15 1.404(8) .
C15 C16 1.392(10) .
C16 C17 1.385(10) .
C17 C18 1.394(9) .
